data_1004039
loop_
_publ_author_name
'Mairesse, G'
'Drache, M'

_publ_section_title
;
The crystal structure of potassium tetrachlorosulfatoborate,  K (B (S
O~3~ Cl)~4~)
;
_journal_coden_ASTM ACBCAR
_journal_name_full 'Acta Crystallographica B (24,1968-38,1982)'
_journal_page_first 1771
_journal_page_last 1776
_journal_paper_doi 10.1107/S0567740878006676
_journal_volume 34
_journal_year 1978
_chemical_formula_structural 'K (B (S O3 CL)4)'
_chemical_formula_sum 'B Cl4 K O12 S4'
_chemical_name_systematic 'Potassium tetrakis(chlorosulfato)borate'
_space_group_IT_number 1
_symmetry_cell_setting triclinic
_symmetry_equiv_pos_as_xyz x,y,z
_symmetry_Int_Tables_number 1
_symmetry_space_group_name_Hall 'P 1'
_symmetry_space_group_name_H-M 'P 1'
_cell_angle_alpha 99.21(3)
_cell_angle_beta 135.48(3)
_cell_angle_gamma 97.15(3)
_cell_formula_units_Z 2
_cell_length_a 10.513(9)
_cell_length_b 10.838(7)
_cell_length_c 10.965(11)
_cell_volume 811.7
_exptl_crystal_density_meas 2.07
_refine_ls_R_factor_all 0.035
_cod_database_code 1004039

loop_
_atom_site_label
_atom_site_type_symbol
_atom_site_symmetry_multiplicity
_atom_site_Wyckoff_symbol
_atom_site_fract_x
_atom_site_fract_y
_atom_site_fract_z
_atom_site_occupancy
_atom_site_attached_hydrogens
_atom_site_calc_flag
K1 K1+ 1 a 0.7991(3) -0.0710(2) 0.3957(3) 1. 0 d
B1 B3+ 1 a 0. 0. 0. 1. 0 d
S1 S6+ 1 a -0.1224(3) 0.2084(2) -0.0633(3) 1. 0 d
Cl1 Cl1- 1 a -0.2187(7) 0.2518(5) -0.2787(6) 1. 0 d
O1 O2- 1 a -0.0187(7) 0.1172(5) -0.0554(7) 1. 0 d
O2 O2- 1 a 0.0166(11) 0.3273(6) 0.0938(12) 1. 0 d
O3 O2- 1 a -0.2787(8) 0.1397(7) -0.1059(9) 1. 0 d
S2 S6+ 1 a 0.3413(3) 0.0593(2) 0.1291(4) 1. 0 d
Cl2 Cl1- 1 a 0.2699(4) 0.1140(3) -0.0738(4) 1. 0 d
O4 O2- 1 a 0.1473(7) -0.0360(5) 0.0288(8) 1. 0 d
O5 O2- 1 a 0.4592(11) -0.0168(9) 0.1738(14) 1. 0 d
O6 O2- 1 a 0.4092(8) 0.1757(7) 0.2676(9) 1. 0 d
S3 S6+ 1 a -0.2800(3) -0.2009(2) -0.3323(3) 1. 0 d
Cl3 Cl1- 1 a -0.1479(4) -0.3338(3) -0.2734(4) 1. 0 d
O7 O2- 1 a -0.1797(7) -0.1158(5) -0.1415(7) 1. 0 d
O8 O2- 1 a -0.4732(9) -0.2722(7) -0.4419(9) 1. 0 d
O9 O2- 1 a -0.2385(10) -0.1247(7) -0.3997(9) 1. 0 d
S4 S6+ 1 a 0.0602(3) -0.0563(2) 0.2622(3) 1. 0 d
Cl4 Cl1- 1 a 0.2852(6) 0.0605(4) 0.5212(4) 1. 0 d
O10 O2- 1 a 0.0480(9) 0.0360(5) 0.1657(7) 1. 0 d
O11 O2- 1 a 0.0991(16) -0.1676(8) 0.2253(15) 1. 0 d
O12 O2- 1 a -0.0955(12) -0.0795(10) 0.2319(13) 1. 0 d
K2 K1+ 1 a 0.1319(3) 0.5950(2) 0.2286(3) 1. 0 d
B2 B3+ 1 a 0.2617(11) 0.5244(8) 0.7611(11) 1. 0 d
Cl5 Cl1- 1 a -0.2083(4) 0.2721(5) 0.2318(4) 1. 0 d
O13 O2- 1 a 0.1258(7) 0.4067(5) 0.5893(7) 1. 0 d
O14 O2- 1 a -0.0490(12) 0.1970(6) 0.5278(12) 1. 0 d
O15 O2- 1 a -0.1557(8) 0.3838(7) 0.5167(9) 1. 0 d
S5 S6+ 1 a -0.0689(3) 0.3155(2) 0.4900(3) 1. 0 d
S6 S6+ 1 a 0.5443(3) 0.4649(2) 0.8322(3) 1. 0 d
Cl6 Cl1- 1 a 0.4176(4) 0.4098(3) 0.5739(4) 1. 0 d
O16 O2- 1 a 0.4455(7) 0.5603(5) 0.8268(8) 1. 0 d
O17 O2- 1 a 0.7384(9) 0.5401(9) 0.9532(12) 1. 0 d
O18 O2- 1 a 0.4954(10) 0.3479(7) 0.8535(10) 1. 0 d
S7 S6+ 1 a 0.1829(3) 0.7248(2) 0.6304(3) 1. 0 d
Cl7 Cl1- 1 a 0.4479(4) 0.8578(3) 0.8222(4) 1. 0 d
O19 O2- 1 a 0.1980(7) 0.6401(5) 0.7368(7) 1. 0 d
O20 O2- 1 a 0.0622(11) 0.7967(7) 0.5931(11) 1. 0 d
O21 O2- 1 a 0.1482(11) 0.6499(7) 0.4874(9) 1. 0 d
S8 S6+ 1 a 0.3786(3) 0.5804(2) 0.0805(3) 1. 0 d
Cl8 Cl1- 1 a 0.4871(8) 0.4634(4) 0.2231(5) 1. 0 d
O22 O2- 1 a 0.2746(8) 0.4882(5) 0.8923(7) 1. 0 d
O23 O2- 1 a 0.5300(12) 0.6918(8) 0.1563(12) 1. 0 d
O24 O2- 1 a 0.2473(13) 0.6043(10) 0.0740(13) 1. 0 d

loop_
_atom_type_symbol
_atom_type_oxidation_number
K1+ 1.000
B3+ 3.000
S6+ 6.000
Cl1- -1.000
O2- -2.000
